data_4344011
loop_
_publ_author_name
'Dong, Yu-Wei'
'Fan, Rui-Qing'
'Wang, Ping'
'Wei, Li-Guo'
'Wang, Xin-Ming'
'Gao, Song'
'Zhang, Hui-Jie'
'Yang, Yu-Lin'
'Wang, Yu-Lei'

_publ_section_title
;
 Tunable Luminescence and Application in Dye-Sensitized Solar Cells of
 Zn(II)/Hg(II) Complexes: Methyl Substitution-Induced Supramolecular
 Structures Based on (E)-N-(6-Methoxypyridin-2-ylmethylene)arylamine
 Derivatives.
;
_journal_issue 16
_journal_name_full 'Inorganic chemistry'
_journal_page_first 7742
_journal_page_last 7752
_journal_paper_doi 10.1021/acs.inorgchem.5b00661
_journal_volume 54
_journal_year 2015
_chemical_formula_sum 'C13 H12 Cl2 N2 O Zn'
_chemical_formula_weight 348.54
_chemical_name_systematic
; 
 ? 
;
_space_group_IT_number 2
_symmetry_cell_setting triclinic
_symmetry_space_group_name_Hall '-P 1'
_symmetry_space_group_name_H-M 'P -1'
_atom_sites_solution_hydrogens geom
_atom_sites_solution_primary direct
_atom_sites_solution_secondary difmap
_audit_creation_method SHELXL-97
_cell_angle_alpha 85.71(3)
_cell_angle_beta 77.61(3)
_cell_angle_gamma 65.13(3)
_cell_formula_units_Z 2
_cell_length_a 7.9960(16)
_cell_length_b 9.3788(19)
_cell_length_c 11.060(2)
_cell_measurement_reflns_used 7099
_cell_measurement_temperature 293(2)
_cell_measurement_theta_max 27.48
_cell_measurement_theta_min 3.02
_cell_volume 734.9(3)
_computing_cell_refinement 'Bruker SMART'
_computing_data_collection 'Bruker SMART'
_computing_data_reduction 'Bruker SAINT'
_computing_molecular_graphics SHELXP-97
_computing_publication_material SHELXTL
_computing_structure_refinement 'SHELXL-97 (Sheldrick, 1997)'
_computing_structure_solution 'SHELXS-97 (Sheldrick, 1997)'
_diffrn_ambient_temperature 293(2)
_diffrn_measured_fraction_theta_full 0.971
_diffrn_measured_fraction_theta_max 0.971
_diffrn_measurement_device_type 'Bruker Smart APEX CCD area detector'
_diffrn_measurement_method 'phi and omega scans'
_diffrn_radiation_monochromator graphite
_diffrn_radiation_source 'fine-focus sealed tube'
_diffrn_radiation_type MoK\a
_diffrn_radiation_wavelength 0.71073
_diffrn_reflns_av_R_equivalents 0.0441
_diffrn_reflns_av_sigmaI/netI 0.0584
_diffrn_reflns_limit_h_max 9
_diffrn_reflns_limit_h_min -10
_diffrn_reflns_limit_k_max 12
_diffrn_reflns_limit_k_min -12
_diffrn_reflns_limit_l_max 14
_diffrn_reflns_limit_l_min -14
_diffrn_reflns_number 7099
_diffrn_reflns_theta_full 27.48
_diffrn_reflns_theta_max 27.48
_diffrn_reflns_theta_min 3.02
_diffrn_standards_decay_% 0
_diffrn_standards_interval_count 0
_diffrn_standards_interval_time 0
_diffrn_standards_number 0
_exptl_absorpt_coefficient_mu 2.026
_exptl_absorpt_correction_T_max 0.7916
_exptl_absorpt_correction_T_min 0.5597
_exptl_absorpt_correction_type multi-scan
_exptl_absorpt_process_details SADABS
_exptl_crystal_colour colorless
_exptl_crystal_density_diffrn 1.575
_exptl_crystal_density_method 'not measured'
_exptl_crystal_description block
_exptl_crystal_F_000 352
_exptl_crystal_size_max 0.32
_exptl_crystal_size_mid 0.13
_exptl_crystal_size_min 0.12
_refine_diff_density_max 0.466
_refine_diff_density_min -0.377
_refine_diff_density_rms 0.081
_refine_ls_extinction_method none
_refine_ls_goodness_of_fit_ref 1.038
_refine_ls_hydrogen_treatment mixed
_refine_ls_matrix_type full
_refine_ls_number_parameters 172
_refine_ls_number_reflns 3267
_refine_ls_number_restraints 0
_refine_ls_restrained_S_all 1.038
_refine_ls_R_factor_all 0.0596
_refine_ls_R_factor_gt 0.0418
_refine_ls_shift/su_max 0.001
_refine_ls_shift/su_mean 0.000
_refine_ls_structure_factor_coef Fsqd
_refine_ls_weighting_details 'calc w=1/[\s^2^(Fo^2^)+(0.0626P)^2^+0.0464P] where P=(Fo^2^+2Fc^2^)/3'
_refine_ls_weighting_scheme calc
_refine_ls_wR_factor_gt 0.1020
_refine_ls_wR_factor_ref 0.1208
_reflns_number_gt 2448
_reflns_number_total 3267
_reflns_threshold_expression >2sigma(I)
_cod_data_source_file ic5b00661_si_002.cif
_cod_data_source_block Zn1
_cod_depositor_comments
;
The following automatic conversions were performed:

'_symmetry_cell_setting' value 'Triclinic' changed to 'triclinic'
according to
/usr/data/users/saulius/crontab/automatic-downloads/rss-feeds/ACS/lib/dictionaries/cif_core.dic
dictionary named 'cif_core.dic' version 2.4.2 from 2011-04-26.

Automatic conversion script
Id: cif_fix_values 3271 2015-04-21 07:52:19Z andrius 

 Adding full bibliography for 4344011--4344017.cif.
;
_cod_original_cell_volume 734.9(2)
_cod_original_sg_symbol_H-M 'P-1   '
_cod_database_code 4344011

loop_
_symmetry_equiv_pos_as_xyz
'x, y, z'
'-x, -y, -z'

loop_
_atom_site_label
_atom_site_type_symbol
_atom_site_fract_x
_atom_site_fract_y
_atom_site_fract_z
_atom_site_U_iso_or_equiv
_atom_site_adp_type
_atom_site_occupancy
_atom_site_symmetry_multiplicity
_atom_site_calc_flag
_atom_site_refinement_flags
Zn1 Zn 0.23862(5) 0.16761(4) 0.71631(4) 0.04657(16) Uani 1 1 d .
Cl1 Cl 0.04434(13) 0.11491(12) 0.63254(10) 0.0669(3) Uani 1 1 d .
Cl2 Cl 0.10922(14) 0.37753(11) 0.84039(9) 0.0614(3) Uani 1 1 d .
O1 O 0.2541(4) -0.0864(3) 0.9245(3) 0.0674(7) Uani 1 1 d .
N1 N 0.4477(4) -0.0120(3) 0.7869(3) 0.0457(6) Uani 1 1 d .
N2 N 0.4751(4) 0.1734(3) 0.5931(2) 0.0437(6) Uani 1 1 d .
C1 C 0.6216(4) -0.0212(4) 0.7328(3) 0.0470(7) Uani 1 1 d .
C2 C 0.7809(5) -0.1207(5) 0.7744(4) 0.0579(9) Uani 1 1 d .
H2A H 0.8986 -0.1257 0.7358 0.070 Uiso 1 1 calc R
C3 C 0.7612(6) -0.2132(4) 0.8750(4) 0.0610(10) Uani 1 1 d .
H3A H 0.8665 -0.2795 0.9060 0.073 Uiso 1 1 calc R
C4 C 0.5885(6) -0.2082(4) 0.9292(4) 0.0597(9) Uani 1 1 d .
H4A H 0.5749 -0.2714 0.9961 0.072 Uiso 1 1 calc R
C5 C 0.4318(5) -0.1051(4) 0.8815(3) 0.0514(8) Uani 1 1 d .
C6 C 0.6282(5) 0.0801(4) 0.6264(3) 0.0487(8) Uani 1 1 d .
H6A H 0.7431 0.0768 0.5830 0.058 Uiso 1 1 calc R
C7 C 0.2163(7) -0.1918(6) 1.0166(5) 0.0827(13) Uani 1 1 d .
H7A H 0.0832 -0.1630 1.0381 0.124 Uiso 1 1 calc R
H7B H 0.2610 -0.1853 1.0890 0.124 Uiso 1 1 calc R
H7C H 0.2795 -0.2975 0.9839 0.124 Uiso 1 1 calc R
C8 C 0.4754(5) 0.2739(4) 0.4888(3) 0.0471(7) Uani 1 1 d .
C9 C 0.6315(6) 0.3016(4) 0.4322(3) 0.0581(9) Uani 1 1 d .
H9A H 0.7433 0.2532 0.4609 0.070 Uiso 1 1 calc R
C10 C 0.6194(7) 0.4018(5) 0.3328(4) 0.0734(12) Uani 1 1 d .
H10A H 0.7233 0.4211 0.2950 0.088 Uiso 1 1 calc R
C11 C 0.4555(8) 0.4727(5) 0.2896(4) 0.0820(14) Uani 1 1 d .
H11A H 0.4493 0.5385 0.2219 0.098 Uiso 1 1 calc R
C12 C 0.3005(8) 0.4467(5) 0.3460(4) 0.0778(13) Uani 1 1 d .
H12A H 0.1891 0.4960 0.3168 0.093 Uiso 1 1 calc R
C13 C 0.3089(6) 0.3466(4) 0.4469(4) 0.0599(9) Uani 1 1 d .
H13A H 0.2038 0.3293 0.4853 0.072 Uiso 1 1 calc R

loop_
_atom_site_aniso_label
_atom_site_aniso_U_11
_atom_site_aniso_U_22
_atom_site_aniso_U_33
_atom_site_aniso_U_23
_atom_site_aniso_U_13
_atom_site_aniso_U_12
Zn1 0.0381(2) 0.0527(3) 0.0474(3) 0.00786(17) -0.01110(16) -0.01739(19)
Cl1 0.0527(5) 0.0801(6) 0.0785(7) 0.0007(5) -0.0218(5) -0.0335(5)
Cl2 0.0680(6) 0.0556(5) 0.0508(5) 0.0030(4) -0.0102(4) -0.0174(5)
O1 0.0554(15) 0.0726(17) 0.0655(17) 0.0228(14) -0.0036(13) -0.0257(14)
N1 0.0421(14) 0.0501(15) 0.0449(15) 0.0105(12) -0.0116(12) -0.0194(13)
N2 0.0398(13) 0.0526(15) 0.0410(15) 0.0074(12) -0.0099(11) -0.0215(13)
C1 0.0440(17) 0.0536(18) 0.0431(18) 0.0070(14) -0.0147(14) -0.0181(16)
C2 0.0451(18) 0.066(2) 0.062(2) 0.0102(18) -0.0189(17) -0.0199(18)
C3 0.061(2) 0.056(2) 0.063(2) 0.0112(18) -0.0288(19) -0.0159(19)
C4 0.067(2) 0.055(2) 0.054(2) 0.0174(17) -0.0196(19) -0.0214(19)
C5 0.0514(19) 0.0528(19) 0.0470(19) 0.0088(15) -0.0094(16) -0.0204(17)
C6 0.0410(16) 0.062(2) 0.0452(18) 0.0080(15) -0.0104(14) -0.0238(16)
C7 0.081(3) 0.082(3) 0.078(3) 0.026(2) 0.000(3) -0.039(3)
C8 0.0532(18) 0.0516(18) 0.0408(18) 0.0074(14) -0.0127(15) -0.0253(16)
C9 0.064(2) 0.058(2) 0.052(2) 0.0065(17) -0.0052(18) -0.0291(19)
C10 0.096(3) 0.070(3) 0.055(2) 0.011(2) -0.002(2) -0.044(3)
C11 0.124(4) 0.075(3) 0.050(2) 0.022(2) -0.021(3) -0.046(3)
C12 0.101(3) 0.067(3) 0.068(3) 0.015(2) -0.046(3) -0.026(3)
C13 0.066(2) 0.062(2) 0.059(2) 0.0129(18) -0.0274(19) -0.029(2)

loop_
_atom_type_symbol
_atom_type_description
_atom_type_scat_dispersion_real
_atom_type_scat_dispersion_imag
_atom_type_scat_source
C C 0.0033 0.0016 'International Tables Vol C Tables 4.2.6.8 and 6.1.1.4'
H H 0.0000 0.0000 'International Tables Vol C Tables 4.2.6.8 and 6.1.1.4'
Cl Cl 0.1484 0.1585 'International Tables Vol C Tables 4.2.6.8 and 6.1.1.4'
N N 0.0061 0.0033 'International Tables Vol C Tables 4.2.6.8 and 6.1.1.4'
O O 0.0106 0.0060 'International Tables Vol C Tables 4.2.6.8 and 6.1.1.4'
Zn Zn 0.2839 1.4301 'International Tables Vol C Tables 4.2.6.8 and 6.1.1.4'

loop_
_geom_angle_atom_site_label_1
_geom_angle_atom_site_label_2
_geom_angle_atom_site_label_3
_geom_angle
N1 Zn1 N2 80.59(11)
N1 Zn1 Cl1 119.61(8)
N2 Zn1 Cl1 115.70(8)
N1 Zn1 Cl2 110.48(8)
N2 Zn1 Cl2 109.00(8)
Cl1 Zn1 Cl2 116.11(5)
C5 O1 C7 119.4(3)
C5 N1 C1 118.8(3)
C5 N1 Zn1 129.0(2)
C1 N1 Zn1 111.9(2)
C6 N2 C8 121.6(3)
C6 N2 Zn1 111.3(2)
C8 N2 Zn1 126.9(2)
N1 C1 C2 122.2(3)
N1 C1 C6 115.5(3)
C2 C1 C6 122.3(3)
C1 C2 C3 118.2(4)
C1 C2 H2A 120.9
C3 C2 H2A 120.9
C4 C3 C2 120.5(3)
C4 C3 H3A 119.7
C2 C3 H3A 119.7
C3 C4 C5 118.3(3)
C3 C4 H4A 120.8
C5 C4 H4A 120.8
N1 C5 O1 112.7(3)
N1 C5 C4 121.8(3)
O1 C5 C4 125.4(3)
N2 C6 C1 119.8(3)
N2 C6 H6A 120.1
C1 C6 H6A 120.1
O1 C7 H7A 109.5
O1 C7 H7B 109.5
H7A C7 H7B 109.5
O1 C7 H7C 109.5
H7A C7 H7C 109.5
H7B C7 H7C 109.5
C13 C8 C9 120.3(3)
C13 C8 N2 116.5(3)
C9 C8 N2 123.2(3)
C10 C9 C8 119.5(4)
C10 C9 H9A 120.3
C8 C9 H9A 120.3
C11 C10 C9 120.6(4)
C11 C10 H10A 119.7
C9 C10 H10A 119.7
C10 C11 C12 120.1(4)
C10 C11 H11A 120.0
C12 C11 H11A 120.0
C11 C12 C13 120.4(4)
C11 C12 H12A 119.8
C13 C12 H12A 119.8
C8 C13 C12 119.1(4)
C8 C13 H13A 120.5
C12 C13 H13A 120.5

loop_
_geom_bond_atom_site_label_1
_geom_bond_atom_site_label_2
_geom_bond_distance
Zn1 N1 2.058(3)
Zn1 N2 2.099(3)
Zn1 Cl1 2.2019(10)
Zn1 Cl2 2.2162(13)
O1 C5 1.337(4)
O1 C7 1.441(5)
N1 C5 1.331(4)
N1 C1 1.360(4)
N2 C6 1.283(4)
N2 C8 1.434(4)
C1 C2 1.375(4)
C1 C6 1.462(5)
C2 C3 1.382(5)
C2 H2A 0.9300
C3 C4 1.365(6)
C3 H3A 0.9300
C4 C5 1.404(5)
C4 H4A 0.9300
C6 H6A 0.9300
C7 H7A 0.9600
C7 H7B 0.9600
C7 H7C 0.9600
C8 C13 1.381(5)
C8 C9 1.389(5)
C9 C10 1.384(5)
C9 H9A 0.9300
C10 C11 1.370(7)
C10 H10A 0.9300
C11 C12 1.373(7)
C11 H11A 0.9300
C12 C13 1.398(6)
C12 H12A 0.9300
C13 H13A 0.9300
